data_1549371
loop_
_publ_author_name
'Wang, Zikuan'
'Yao, Zhengmin'
'Lyu, Zeyu'
'Xiong, Qinsi'
'Wang, Bingwu'
'Fu, Xuefeng'

_publ_section_title
;
 Thermodynamic and reactivity studies of a tin corrole-cobalt porphyrin
 heterobimetallic complex.
;
_journal_issue 22
_journal_name_full 'Chemical science'
_journal_page_first 4999
_journal_page_last 5007
_journal_paper_doi 10.1039/c8sc01269e
_journal_volume 9
_journal_year 2018
_chemical_formula_moiety 'C94 H52 Co F15 N8 O5 Sn'
_chemical_formula_sum 'C94 H52 Co F15 N8 O5 Sn'
_chemical_formula_weight 1836.05
_chemical_name_systematic (TPFC)Sn-(p-MeO-phenylacetylene)-Co(TAP)
_chemical_properties_physical ', Heat-sensitive,Light-sensitive'
_space_group_crystal_system triclinic
_space_group_IT_number 2
_space_group_name_Hall '-P 1'
_space_group_name_H-M_alt 'P -1'
_symmetry_space_group_name_Hall '-P 1'
_symmetry_space_group_name_H-M 'P -1'
_atom_sites_solution_hydrogens geom
_audit_creation_date 2015-12-16
_audit_creation_method
;
Olex2 1.2
(compiled 2015.09.30 svn.r3233 for OlexSys, GUI svn.r5103)
;
_audit_update_record
;
2017-03-29 deposited with the CCDC.
2018-05-01 downloaded from the CCDC.
;
_cell_angle_alpha 93.436(10)
_cell_angle_beta 111.524(10)
_cell_angle_gamma 102.953(11)
_cell_formula_units_Z 2
_cell_length_a 15.523(4)
_cell_length_b 16.499(2)
_cell_length_c 20.024(2)
_cell_measurement_reflns_used 15336
_cell_measurement_temperature 173.1500
_cell_measurement_theta_max 27.4838
_cell_measurement_theta_min 1.1068
_cell_volume 4591.9(15)
_computing_cell_refinement 'CrystalClear (Rigaku Inc., 2007)'
_computing_data_collection 'CrystalClear (Rigaku Inc., 2007)'
_computing_data_reduction 'CrystalClear (Rigaku Inc., 2007)'
_computing_molecular_graphics 'Olex2 (Dolomanov et al., 2009)'
_computing_publication_material 'CIFTAB (Sheldrick, 2013)'
_computing_structure_refinement 'SHELXL (Sheldrick, 2015)'
_computing_structure_solution
;
'SHELXT (Sheldrick, 2014)'
;
_diffrn_ambient_temperature 173.1500
_diffrn_detector_area_resol_mean 28.5714
_diffrn_measured_fraction_theta_full 0.990
_diffrn_measured_fraction_theta_max 0.982
_diffrn_measurement_details
;
scan:
    Number of images: 360
               Slice: -110.0000 - 70.0000
         Image width: 0.5000
            Exp time: 18.0000
       Rotation axis: Omega
               Omega: 0.0000
                 Chi: 45.0000
                 Phi: 0.0000
                 XTD: 39.9964
              2theta: -20.0162
scan:
    Number of images: 308
               Slice: -110.0000 - 44.0000
         Image width: 0.5000
            Exp time: 18.0000
       Rotation axis: Omega
               Omega: 0.0000
                 Chi: 45.0000
                 Phi: 90.0000
                 XTD: 39.9964
              2theta: -20.0162
scan:
    Number of images: 120
               Slice: 10.0000 - 70.0000
         Image width: 0.5000
            Exp time: 18.0000
       Rotation axis: Omega
               Omega: 0.0000
                 Chi: 45.0000
                 Phi: 180.0000
                 XTD: 39.9964
              2theta: -20.0162
;
_diffrn_measurement_device
;
Saturn724+ (2x2 bin mode)
;
_diffrn_measurement_device_details
;
AFC10: Fixed Chi 2 circle
;
_diffrn_measurement_device_type 'MM007-HF CCD(Saturn 724+)'
_diffrn_measurement_method '\w scans at fixed \c = 45\%'
_diffrn_orient_matrix_type d*Trek
_diffrn_orient_matrix_UB_11 0.0272
_diffrn_orient_matrix_UB_12 -0.0451
_diffrn_orient_matrix_UB_13 -0.0478
_diffrn_orient_matrix_UB_21 -0.0609
_diffrn_orient_matrix_UB_22 -0.0140
_diffrn_orient_matrix_UB_23 -0.0076
_diffrn_orient_matrix_UB_31 -0.0006
_diffrn_orient_matrix_UB_32 0.0510
_diffrn_orient_matrix_UB_33 -0.0187
_diffrn_radiation_detector CCD
_diffrn_radiation_monochromator Confocal
_diffrn_radiation_type MoK\a
_diffrn_radiation_wavelength 0.71073
_diffrn_reflns_av_R_equivalents 0.0970
_diffrn_reflns_av_unetI/netI 0.1309
_diffrn_reflns_Laue_measured_fraction_full 0.990
_diffrn_reflns_Laue_measured_fraction_max 0.982
_diffrn_reflns_limit_h_max 20
_diffrn_reflns_limit_h_min -19
_diffrn_reflns_limit_k_max 21
_diffrn_reflns_limit_k_min -21
_diffrn_reflns_limit_l_max 25
_diffrn_reflns_limit_l_min -25
_diffrn_reflns_number 45658
_diffrn_reflns_point_group_measured_fraction_full 0.990
_diffrn_reflns_point_group_measured_fraction_max 0.982
_diffrn_reflns_theta_full 26.000
_diffrn_reflns_theta_max 27.482
_diffrn_reflns_theta_min 1.449
_diffrn_source 'Rotating Anode'
_diffrn_source_current 24.0000
_diffrn_source_power 1.2000
_diffrn_source_voltage 50.0000
_exptl_absorpt_coefficient_mu 0.537
_exptl_absorpt_correction_T_max 1.0000
_exptl_absorpt_correction_T_min 0.73395
_exptl_absorpt_correction_type multi-scan
_exptl_absorpt_process_details 'CrystalClear (Rigaku Inc., 2007)'
_exptl_crystal_colour black
_exptl_crystal_colour_primary black
_exptl_crystal_density_diffrn 1.328
_exptl_crystal_description rod
_exptl_crystal_F_000 1848
_exptl_crystal_size_max 0.2
_exptl_crystal_size_mid 0.05
_exptl_crystal_size_min 0.03
_refine_diff_density_max 0.836
_refine_diff_density_min -0.869
_refine_diff_density_rms 0.105
_refine_ls_extinction_method none
_refine_ls_goodness_of_fit_ref 1.173
_refine_ls_hydrogen_treatment constr
_refine_ls_matrix_type full
_refine_ls_number_parameters 1122
_refine_ls_number_reflns 20689
_refine_ls_number_restraints 0
_refine_ls_restrained_S_all 1.173
_refine_ls_R_factor_all 0.1385
_refine_ls_R_factor_gt 0.1133
_refine_ls_shift/su_max 0.001
_refine_ls_shift/su_mean 0.000
_refine_ls_structure_factor_coef Fsqd
_refine_ls_weighting_details 'w=1/[\s^2^(Fo^2^)+(0.0557P)^2^+12.0739P] where P=(Fo^2^+2Fc^2^)/3'
_refine_ls_weighting_scheme calc
_refine_ls_wR_factor_gt 0.2258
_refine_ls_wR_factor_ref 0.2423
_reflns_Friedel_coverage 0.000
_reflns_number_gt 15810
_reflns_number_total 20689
_reflns_threshold_expression 'I > 2\s(I)'
_cod_data_source_file c8sc01269e2.cif
_cod_data_source_block a_sq
_cod_depositor_comments 'Adding full bibliography for 1549367--1549371.cif.'
_cod_original_cell_volume 4591.7(14)
_cod_database_code 1549371
_shelx_space_group_comment
;
The symmetry employed for this shelxl refinement is uniquely defined
by the following loop, which should always be used as a source of
symmetry information in preference to the above space-group names.
They are only intended as comments.
;
_diffrn_number_total 20695
_olex2_refinement_description
;
1. Fixed Uiso
 At 1.2 times of:
  All C(H) groups
 At 1.5 times of:
  All C(H,H,H) groups
2.a Aromatic/amide H refined with riding coordinates:
 C2(H2), C3(H3), C7(H7), C8(H8), C12(H12), C13(H13), C17(H17), C18(H18),
 C22(H22), C23(H23), C25(H25), C26(H26), C29(H29), C30(H30), C32(H32), C33(H33),
  C36(H36), C37(H37), C39(H39), C40(H40), C43(H43), C44(H44), C46(H46),
 C47(H47), C50(H50), C51(H51), C53(H53), C54(H54), C57(H57), C58(H58), C61(H61),
  C62(H62), C66(H66), C67(H67), C71(H71), C72(H72), C94(H94)
2.b Idealised Me refined as rotating group:
 C27(H27A,H27B,H27C), C34(H34A,H34B,H34C), C41(H41A,H41B,H41C), C48(H48A,H48B,
 H48C), C55(H55A,H55B,H55C)
;
_shelx_shelxl_version_number 2014/7
_olex2_submission_special_instructions 'No special instructions were received'

loop_
_space_group_symop_operation_xyz
'x, y, z'
'-x, -y, -z'

loop_
_atom_site_label
_atom_site_type_symbol
_atom_site_fract_x
_atom_site_fract_y
_atom_site_fract_z
_atom_site_U_iso_or_equiv
_atom_site_adp_type
_atom_site_occupancy
_atom_site_site_symmetry_order
_atom_site_calc_flag
_atom_site_refinement_flags_posn
Sn1 Sn 0.47677(3) 0.77145(3) 0.26759(3) 0.03191(13) Uani 1 1 d .
Co1 Co 0.62016(6) 0.62704(5) 0.46823(5) 0.0305(2) Uani 1 1 d .
F1 F 0.2358(3) 0.6766(3) 0.3849(2) 0.0499(11) Uani 1 1 d .
F2 F 0.1036(3) 0.6700(3) 0.4425(2) 0.0542(12) Uani 1 1 d .
F3 F 0.0053(3) 0.7895(3) 0.4267(3) 0.0583(12) Uani 1 1 d .
F4 F 0.0460(3) 0.9185(3) 0.3566(3) 0.0592(12) Uani 1 1 d .
F5 F 0.1803(3) 0.9289(3) 0.3011(3) 0.0559(12) Uani 1 1 d .
F6 F 0.3599(4) 0.4708(3) 0.1045(3) 0.0617(13) Uani 1 1 d .
F7 F 0.2476(5) 0.3415(4) -0.0010(3) 0.099(2) Uani 1 1 d .
F8 F 0.0800(5) 0.3557(4) -0.1036(3) 0.116(3) Uani 1 1 d .
F9 F 0.0291(4) 0.5024(4) -0.0990(3) 0.100(2) Uani 1 1 d .
F10 F 0.1421(3) 0.6326(4) 0.0044(3) 0.0728(15) Uani 1 1 d .
F11 F 0.6202(4) 0.8742(4) 0.0414(3) 0.0846(18) Uani 1 1 d .
F12 F 0.7580(4) 0.8785(5) -0.0106(3) 0.106(2) Uani 1 1 d .
F13 F 0.9252(4) 0.8447(4) 0.0724(3) 0.0913(19) Uani 1 1 d .
F14 F 0.9529(3) 0.8063(4) 0.2072(3) 0.0800(17) Uani 1 1 d .
F15 F 0.8146(3) 0.7989(3) 0.2583(3) 0.0649(13) Uani 1 1 d .
O1 O 0.2040(4) 0.7923(3) 0.6303(3) 0.0481(13) Uani 1 1 d .
O2 O 1.1439(4) 0.9561(4) 0.8400(3) 0.0644(17) Uani 1 1 d .
O3 O 1.0305(4) 0.5245(5) 0.2706(4) 0.084(2) Uani 1 1 d .
O4 O 0.1225(4) 0.2667(5) 0.0993(3) 0.079(2) Uani 1 1 d .
O5 O 0.8598(4) 1.0332(3) 0.4749(3) 0.0539(14) Uani 1 1 d .
N1 N 0.4857(4) 0.5785(3) 0.4500(3) 0.0313(12) Uani 1 1 d .
N2 N 0.6328(4) 0.7042(3) 0.5513(3) 0.0343(12) Uani 1 1 d .
N3 N 0.7599(4) 0.6543(3) 0.5011(3) 0.0320(12) Uani 1 1 d .
N4 N 0.6078(4) 0.5481(3) 0.3861(3) 0.0320(12) Uani 1 1 d .
N5 N 0.4430(4) 0.8714(3) 0.3094(3) 0.0354(13) Uani 1 1 d .
N6 N 0.3279(4) 0.7248(3) 0.2203(3) 0.0356(13) Uani 1 1 d .
N7 N 0.4762(4) 0.7336(4) 0.1678(3) 0.0388(14) Uani 1 1 d .
N8 N 0.5764(4) 0.8774(3) 0.2647(3) 0.0334(12) Uani 1 1 d .
C1 C 0.4214(4) 0.5105(4) 0.3979(4) 0.0322(14) Uani 1 1 d .
C2 C 0.3322(5) 0.4884(4) 0.4085(4) 0.0351(15) Uani 1 1 d .
H2 H 0.2801 0.4424 0.3833 0.042 Uiso 1 1 calc R
C3 C 0.3385(5) 0.5466(4) 0.4616(4) 0.0369(15) Uani 1 1 d .
H3 H 0.2910 0.5492 0.4789 0.044 Uiso 1 1 calc R
C4 C 0.4335(5) 0.6044(4) 0.4867(4) 0.0324(14) Uani 1 1 d .
C5 C 0.4635(4) 0.6775(4) 0.5361(4) 0.0306(14) Uani 1 1 d .
C6 C 0.5591(5) 0.7250(4) 0.5650(4) 0.0336(14) Uani 1 1 d .
C7 C 0.5961(5) 0.7969(4) 0.6213(4) 0.0389(16) Uani 1 1 d .
H7 H 0.5606 0.8247 0.6383 0.047 Uiso 1 1 calc R
C8 C 0.6921(5) 0.8160(4) 0.6443(4) 0.0422(17) Uani 1 1 d .
H8 H 0.7357 0.8591 0.6812 0.051 Uiso 1 1 calc R
C9 C 0.7155(5) 0.7584(4) 0.6020(4) 0.0336(14) Uani 1 1 d .
C10 C 0.8088(5) 0.7561(4) 0.6120(4) 0.0353(15) Uani 1 1 d .
C11 C 0.8277(5) 0.7055(4) 0.5653(4) 0.0353(15) Uani 1 1 d .
C12 C 0.9225(5) 0.7060(5) 0.5701(4) 0.0449(18) Uani 1 1 d .
H12 H 0.9800 0.7351 0.6077 0.054 Uiso 1 1 calc R
C13 C 0.9131(5) 0.6571(5) 0.5106(4) 0.0389(16) Uani 1 1 d .
H13 H 0.9630 0.6455 0.4999 0.047 Uiso 1 1 calc R
C14 C 0.8126(4) 0.6258(4) 0.4664(4) 0.0323(14) Uani 1 1 d .
C15 C 0.7751(4) 0.5790(4) 0.3974(4) 0.0339(15) Uani 1 1 d .
C16 C 0.6781(5) 0.5469(4) 0.3581(4) 0.0345(15) Uani 1 1 d .
C17 C 0.6349(5) 0.5015(4) 0.2869(4) 0.0407(16) Uani 1 1 d .
H17 H 0.6666 0.4928 0.2568 0.049 Uiso 1 1 calc R
C18 C 0.5409(5) 0.4730(4) 0.2700(4) 0.0362(15) Uani 1 1 d .
H18 H 0.4953 0.4415 0.2262 0.043 Uiso 1 1 calc R
C19 C 0.5230(4) 0.5000(4) 0.3320(4) 0.0336(14) Uani 1 1 d .
C20 C 0.4366(4) 0.4775(4) 0.3393(4) 0.0324(14) Uani 1 1 d .
C21 C 0.3938(4) 0.7053(4) 0.5608(4) 0.0345(15) Uani 1 1 d .
C22 C 0.3619(5) 0.6660(4) 0.6091(4) 0.0418(17) Uani 1 1 d .
H22 H 0.3834 0.6199 0.6259 0.050 Uiso 1 1 calc R
C23 C 0.2990(5) 0.6927(5) 0.6334(4) 0.0458(18) Uani 1 1 d .
H23 H 0.2778 0.6639 0.6653 0.055 Uiso 1 1 calc R
C24 C 0.2675(5) 0.7613(5) 0.6110(4) 0.0411(17) Uani 1 1 d .
C25 C 0.2976(5) 0.8025(5) 0.5624(4) 0.0414(17) Uani 1 1 d .
H25 H 0.2751 0.8482 0.5456 0.050 Uiso 1 1 calc R
C26 C 0.3614(5) 0.7757(4) 0.5385(4) 0.0380(16) Uani 1 1 d .
H26 H 0.3831 0.8052 0.5070 0.046 Uiso 1 1 calc R
C27 C 0.1878(6) 0.7646(5) 0.6917(5) 0.059(2) Uani 1 1 d .
H27A H 0.1557 0.7055 0.6804 0.088 Uiso 1 1 calc GR
H27B H 0.1486 0.7954 0.7040 0.088 Uiso 1 1 calc GR
H27C H 0.2482 0.7741 0.7322 0.088 Uiso 1 1 calc GR
C28 C 0.8917(5) 0.8103(4) 0.6753(4) 0.0373(15) Uani 1 1 d .
C29 C 0.9327(5) 0.7798(5) 0.7382(4) 0.051(2) Uani 1 1 d .
H29 H 0.9035 0.7261 0.7432 0.061 Uiso 1 1 calc R
C30 C 1.0164(6) 0.8262(5) 0.7948(5) 0.057(2) Uani 1 1 d .
H30 H 1.0426 0.8041 0.8370 0.069 Uiso 1 1 calc R
C31 C 1.0602(5) 0.9058(5) 0.7873(4) 0.0450(18) Uani 1 1 d .
C32 C 1.0197(6) 0.9374(5) 0.7262(4) 0.053(2) Uani 1 1 d .
H32 H 1.0485 0.9917 0.7220 0.063 Uiso 1 1 calc R
C33 C 0.9373(5) 0.8915(5) 0.6702(4) 0.050(2) Uani 1 1 d .
H33 H 0.9115 0.9147 0.6285 0.060 Uiso 1 1 calc R
C34 C 1.1891(8) 0.9224(7) 0.9035(5) 0.102(4) Uani 1 1 d .
H34A H 1.1942 0.8675 0.8897 0.154 Uiso 1 1 calc GR
H34B H 1.1515 0.9183 0.9326 0.154 Uiso 1 1 calc GR
H34C H 1.2521 0.9588 0.9309 0.154 Uiso 1 1 calc GR
C35 C 0.6717(4) 0.7934(4) 0.4275(4) 0.0310(14) Uani 1 1 d .
C36 C 0.6659(5) 0.8602(4) 0.4696(4) 0.0411(16) Uani 1 1 d .
H36 H 0.6180 0.8521 0.4878 0.049 Uiso 1 1 calc R
C37 C 0.7303(5) 0.9387(4) 0.4849(4) 0.0400(16) Uani 1 1 d .
H37 H 0.7246 0.9829 0.5127 0.048 Uiso 1 1 calc R
C38 C 0.8029(5) 0.9519(4) 0.4592(4) 0.0409(17) Uani 1 1 d .
C39 C 0.8102(5) 0.8853(5) 0.4169(4) 0.0451(18) Uani 1 1 d .
H39 H 0.8583 0.8938 0.3989 0.054 Uiso 1 1 calc R
C40 C 0.7465(5) 0.8073(4) 0.4019(4) 0.0379(16) Uani 1 1 d .
H40 H 0.7527 0.7631 0.3744 0.045 Uiso 1 1 calc R
C41 C 0.9185(6) 1.0549(5) 0.4338(4) 0.054(2) Uani 1 1 d .
H41A H 0.8784 1.0437 0.3828 0.081 Uiso 1 1 calc GR
H41B H 0.9642 1.0219 0.4435 0.081 Uiso 1 1 calc GR
H41C H 0.9519 1.1137 0.4475 0.081 Uiso 1 1 calc GR
C42 C 0.8427(5) 0.5629(4) 0.3652(4) 0.0364(15) Uani 1 1 d .
C43 C 0.8564(6) 0.6068(5) 0.3104(4) 0.0495(19) Uani 1 1 d .
H43 H 0.8231 0.6470 0.2949 0.059 Uiso 1 1 calc R
C44 C 0.9182(5) 0.5914(6) 0.2789(5) 0.055(2) Uani 1 1 d .
H44 H 0.9255 0.6197 0.2417 0.066 Uiso 1 1 calc R
C45 C 0.9687(5) 0.5329(6) 0.3041(5) 0.052(2) Uani 1 1 d .
C46 C 0.9579(5) 0.4879(5) 0.3574(5) 0.053(2) Uani 1 1 d .
H46 H 0.9917 0.4479 0.3727 0.064 Uiso 1 1 calc R
C47 C 0.8941(5) 0.5043(4) 0.3879(4) 0.0430(17) Uani 1 1 d .
H47 H 0.8861 0.4748 0.4243 0.052 Uiso 1 1 calc R
C48 C 1.0867(9) 0.4673(10) 0.2960(7) 0.131(6) Uani 1 1 d .
H48A H 1.1250 0.4642 0.2681 0.196 Uiso 1 1 calc GR
H48B H 1.0453 0.4125 0.2909 0.196 Uiso 1 1 calc GR
H48C H 1.1280 0.4864 0.3463 0.196 Uiso 1 1 calc GR
C49 C 0.3506(4) 0.4212(4) 0.2764(4) 0.0320(14) Uani 1 1 d .
C50 C 0.3509(5) 0.3392(5) 0.2544(4) 0.0486(19) Uani 1 1 d .
H50 H 0.4029 0.3183 0.2789 0.058 Uiso 1 1 calc R
C51 C 0.2725(6) 0.2894(5) 0.1954(5) 0.059(2) Uani 1 1 d .
H51 H 0.2714 0.2342 0.1815 0.071 Uiso 1 1 calc R
C52 C 0.1964(6) 0.3204(5) 0.1572(4) 0.0496(19) Uani 1 1 d .
C53 C 0.1981(5) 0.4017(5) 0.1779(4) 0.0469(18) Uani 1 1 d .
H53 H 0.1474 0.4231 0.1517 0.056 Uiso 1 1 calc R
C54 C 0.2746(5) 0.4522(5) 0.2371(4) 0.0395(16) Uani 1 1 d .
H54 H 0.2748 0.5072 0.2506 0.047 Uiso 1 1 calc R
C55 C 0.0414(10) 0.2885(10) 0.0619(7) 0.137(6) Uani 1 1 d .
H55A H -0.0034 0.2417 0.0261 0.205 Uiso 1 1 calc GR
H55B H 0.0564 0.3354 0.0382 0.205 Uiso 1 1 calc GR
H55C H 0.0137 0.3041 0.0948 0.205 Uiso 1 1 calc GR
C56 C 0.3721(5) 0.8723(4) 0.3363(4) 0.0378(16) Uani 1 1 d .
C57 C 0.3993(5) 0.9530(5) 0.3781(4) 0.051(2) Uani 1 1 d .
H57 H 0.3648 0.9722 0.4021 0.061 Uiso 1 1 calc R
C58 C 0.4869(5) 0.9995(5) 0.3777(5) 0.052(2) Uani 1 1 d .
H58 H 0.5214 1.0537 0.4018 0.062 Uiso 1 1 calc R
C59 C 0.5119(5) 0.9465(4) 0.3330(4) 0.0392(16) Uani 1 1 d .
C60 C 0.5855(5) 0.9521(4) 0.3063(4) 0.0414(17) Uani 1 1 d .
C61 C 0.6624(5) 1.0127(4) 0.3003(4) 0.0452(18) Uani 1 1 d .
H61 H 0.6860 1.0686 0.3228 0.054 Uiso 1 1 calc R
C62 C 0.6961(5) 0.9741(4) 0.2555(4) 0.0426(17) Uani 1 1 d .
H62 H 0.7466 0.9995 0.2428 0.051 Uiso 1 1 calc R
C63 C 0.6405(5) 0.8890(4) 0.2320(4) 0.0366(16) Uani 1 1 d .
C64 C 0.6339(5) 0.8258(4) 0.1784(4) 0.0368(15) Uani 1 1 d .
C65 C 0.5553(5) 0.7542(5) 0.1472(4) 0.0418(17) Uani 1 1 d .
C66 C 0.5348(6) 0.6968(5) 0.0841(4) 0.056(2) Uani 1 1 d .
H66 H 0.5754 0.6957 0.0598 0.067 Uiso 1 1 calc R
C67 C 0.4448(6) 0.6432(5) 0.0648(5) 0.056(2) Uani 1 1 d .
H67 H 0.4134 0.6007 0.0248 0.067 Uiso 1 1 calc R
C68 C 0.4085(5) 0.6650(5) 0.1177(4) 0.0461(18) Uani 1 1 d .
C69 C 0.3180(5) 0.6293(5) 0.1181(4) 0.0415(17) Uani 1 1 d .
C70 C 0.2788(5) 0.6584(4) 0.1652(4) 0.0387(16) Uani 1 1 d .
C71 C 0.1855(5) 0.6270(5) 0.1657(4) 0.0491(19) Uani 1 1 d .
H71 H 0.1378 0.5810 0.1347 0.059 Uiso 1 1 calc R
C72 C 0.1791(5) 0.6759(5) 0.2192(4) 0.0447(18) Uani 1 1 d .
H72 H 0.1253 0.6697 0.2306 0.054 Uiso 1 1 calc R
C73 C 0.2684(4) 0.7392(4) 0.2559(4) 0.0383(16) Uani 1 1 d .
C74 C 0.2883(5) 0.8066(5) 0.3114(4) 0.0398(16) Uani 1 1 d .
C75 C 0.7126(5) 0.8354(5) 0.1516(4) 0.0409(17) Uani 1 1 d .
C76 C 0.7993(5) 0.8196(5) 0.1918(4) 0.0467(18) Uani 1 1 d .
C77 C 0.8698(5) 0.8239(5) 0.1662(5) 0.053(2) Uani 1 1 d .
C78 C 0.8561(6) 0.8428(6) 0.0995(5) 0.060(2) Uani 1 1 d .
C79 C 0.7725(7) 0.8591(7) 0.0566(5) 0.069(3) Uani 1 1 d .
C80 C 0.7020(6) 0.8553(5) 0.0823(5) 0.053(2) Uani 1 1 d .
C81 C 0.2540(6) 0.5550(5) 0.0592(4) 0.0464(18) Uani 1 1 d .
C82 C 0.2781(6) 0.4806(5) 0.0551(4) 0.050(2) Uani 1 1 d .
C83 C 0.2205(8) 0.4140(6) 0.0003(5) 0.072(3) Uani 1 1 d .
C84 C 0.1358(8) 0.4208(7) -0.0508(5) 0.081(4) Uani 1 1 d .
C85 C 0.1103(6) 0.4947(7) -0.0479(4) 0.068(3) Uani 1 1 d .
C86 C 0.1687(6) 0.5617(6) 0.0054(5) 0.057(2) Uani 1 1 d .
C87 C 0.2146(4) 0.8035(4) 0.3423(4) 0.0362(15) Uani 1 1 d .
C88 C 0.1628(5) 0.8641(4) 0.3369(4) 0.0413(17) Uani 1 1 d .
C89 C 0.0945(5) 0.8600(5) 0.3652(4) 0.0466(19) Uani 1 1 d .
C90 C 0.0731(5) 0.7941(5) 0.4000(4) 0.0463(18) Uani 1 1 d .
C91 C 0.1216(5) 0.7328(5) 0.4060(4) 0.0421(17) Uani 1 1 d .
C92 C 0.1907(5) 0.7379(4) 0.3778(4) 0.0394(16) Uani 1 1 d .
C93 C 0.5977(4) 0.7122(4) 0.4038(4) 0.0337(14) Uani 1 1 d .
C94 C 0.5184(4) 0.6929(4) 0.3432(4) 0.0333(14) Uani 1 1 d .
H94 H 0.4779 0.6390 0.3340 0.040 Uiso 1 1 calc R

loop_
_atom_site_aniso_label
_atom_site_aniso_U_11
_atom_site_aniso_U_22
_atom_site_aniso_U_33
_atom_site_aniso_U_23
_atom_site_aniso_U_13
_atom_site_aniso_U_12
Sn1 0.0252(2) 0.0285(2) 0.0378(3) 0.00056(18) 0.00922(18) 0.00543(18)
Co1 0.0243(4) 0.0281(4) 0.0392(5) 0.0011(4) 0.0131(4) 0.0068(4)
F1 0.051(3) 0.043(2) 0.059(3) 0.010(2) 0.018(2) 0.023(2)
F2 0.055(3) 0.046(3) 0.063(3) 0.011(2) 0.027(2) 0.008(2)
F3 0.046(3) 0.059(3) 0.077(3) -0.001(2) 0.036(2) 0.010(2)
F4 0.052(3) 0.056(3) 0.075(3) 0.004(2) 0.026(2) 0.026(2)
F5 0.059(3) 0.051(3) 0.071(3) 0.024(2) 0.031(2) 0.028(2)
F6 0.069(3) 0.051(3) 0.064(3) -0.002(2) 0.025(3) 0.019(2)
F7 0.135(6) 0.057(3) 0.094(5) -0.025(3) 0.047(4) 0.009(4)
F8 0.116(5) 0.096(5) 0.069(4) -0.039(3) 0.017(4) -0.050(4)
F9 0.050(3) 0.130(5) 0.065(4) -0.009(4) -0.011(3) -0.016(3)
F10 0.047(3) 0.086(4) 0.064(3) 0.001(3) 0.002(2) 0.015(3)
F11 0.065(3) 0.132(5) 0.070(4) 0.044(4) 0.027(3) 0.043(4)
F12 0.094(5) 0.176(7) 0.083(4) 0.060(5) 0.058(4) 0.050(5)
F13 0.059(3) 0.118(5) 0.108(5) 0.007(4) 0.053(3) 0.012(3)
F14 0.045(3) 0.109(5) 0.082(4) -0.004(3) 0.015(3) 0.033(3)
F15 0.063(3) 0.082(4) 0.053(3) 0.008(3) 0.019(2) 0.034(3)
O1 0.043(3) 0.040(3) 0.068(4) -0.002(3) 0.029(3) 0.014(2)
O2 0.041(3) 0.068(4) 0.054(4) -0.003(3) -0.003(3) -0.004(3)
O3 0.052(4) 0.144(7) 0.074(4) 0.000(4) 0.044(3) 0.028(4)
O4 0.042(4) 0.101(5) 0.055(4) -0.013(4) -0.007(3) -0.002(4)
O5 0.055(3) 0.038(3) 0.059(4) -0.007(2) 0.027(3) -0.010(3)
N1 0.031(3) 0.025(3) 0.037(3) 0.006(2) 0.015(2) 0.004(2)
N2 0.035(3) 0.032(3) 0.041(3) 0.002(2) 0.020(2) 0.010(2)
N3 0.032(3) 0.032(3) 0.036(3) 0.005(2) 0.016(2) 0.012(2)
N4 0.028(3) 0.032(3) 0.040(3) 0.012(2) 0.015(2) 0.013(2)
N5 0.030(3) 0.029(3) 0.044(3) 0.002(2) 0.014(2) 0.001(2)
N6 0.028(3) 0.031(3) 0.045(3) 0.000(2) 0.014(2) 0.006(2)
N7 0.026(3) 0.045(3) 0.040(3) 0.003(3) 0.011(2) 0.003(3)
N8 0.029(3) 0.030(3) 0.040(3) 0.004(2) 0.015(2) 0.004(2)
C1 0.029(3) 0.029(3) 0.042(4) 0.007(3) 0.017(3) 0.006(3)
C2 0.032(3) 0.031(3) 0.041(4) -0.002(3) 0.014(3) 0.007(3)
C3 0.026(3) 0.036(4) 0.052(4) 0.010(3) 0.018(3) 0.009(3)
C4 0.032(3) 0.030(3) 0.037(4) 0.008(3) 0.013(3) 0.009(3)
C5 0.030(3) 0.029(3) 0.039(4) 0.008(3) 0.017(3) 0.013(3)
C6 0.035(4) 0.032(3) 0.044(4) 0.005(3) 0.023(3) 0.015(3)
C7 0.040(4) 0.029(3) 0.040(4) -0.010(3) 0.011(3) 0.006(3)
C8 0.034(4) 0.037(4) 0.053(5) -0.003(3) 0.017(3) 0.006(3)
C9 0.030(3) 0.037(4) 0.034(4) 0.000(3) 0.014(3) 0.007(3)
C10 0.027(3) 0.038(4) 0.042(4) 0.006(3) 0.014(3) 0.008(3)
C11 0.032(4) 0.031(3) 0.045(4) 0.006(3) 0.018(3) 0.007(3)
C12 0.020(3) 0.049(4) 0.058(5) -0.002(4) 0.010(3) 0.006(3)
C13 0.026(3) 0.053(4) 0.043(4) 0.001(3) 0.017(3) 0.016(3)
C14 0.023(3) 0.031(3) 0.044(4) 0.005(3) 0.014(3) 0.006(3)
C15 0.028(3) 0.036(3) 0.047(4) 0.015(3) 0.022(3) 0.013(3)
C16 0.031(3) 0.033(3) 0.043(4) -0.002(3) 0.018(3) 0.011(3)
C17 0.042(4) 0.046(4) 0.040(4) 0.004(3) 0.022(3) 0.014(3)
C18 0.033(4) 0.038(4) 0.032(4) -0.001(3) 0.008(3) 0.010(3)
C19 0.028(3) 0.034(3) 0.037(4) -0.002(3) 0.010(3) 0.011(3)
C20 0.027(3) 0.028(3) 0.044(4) 0.007(3) 0.014(3) 0.011(3)
C21 0.025(3) 0.031(3) 0.046(4) -0.003(3) 0.015(3) 0.007(3)
C22 0.048(4) 0.036(4) 0.054(5) 0.007(3) 0.028(4) 0.022(3)
C23 0.045(4) 0.038(4) 0.062(5) -0.001(4) 0.033(4) 0.009(3)
C24 0.028(3) 0.044(4) 0.051(4) -0.013(3) 0.016(3) 0.013(3)
C25 0.038(4) 0.049(4) 0.039(4) -0.003(3) 0.014(3) 0.019(3)
C26 0.030(3) 0.034(4) 0.051(4) 0.009(3) 0.017(3) 0.007(3)
C27 0.044(5) 0.059(5) 0.078(6) -0.002(5) 0.035(4) 0.009(4)
C28 0.026(3) 0.039(4) 0.043(4) 0.002(3) 0.013(3) 0.005(3)
C29 0.044(4) 0.041(4) 0.061(5) 0.011(4) 0.015(4) 0.005(4)
C30 0.054(5) 0.057(5) 0.049(5) 0.012(4) 0.011(4) 0.006(4)
C31 0.031(4) 0.039(4) 0.055(5) -0.007(3) 0.009(3) 0.005(3)
C32 0.047(5) 0.049(5) 0.044(5) 0.002(4) 0.004(4) 0.002(4)
C33 0.037(4) 0.048(4) 0.045(4) 0.007(4) 0.004(3) -0.005(3)
C34 0.093(8) 0.088(8) 0.064(7) 0.024(6) -0.029(6) 0.004(7)
C35 0.030(3) 0.023(3) 0.037(4) 0.003(3) 0.011(3) 0.006(3)
C36 0.039(4) 0.038(4) 0.049(4) 0.005(3) 0.024(3) 0.005(3)
C37 0.046(4) 0.036(4) 0.042(4) -0.003(3) 0.023(3) 0.011(3)
C38 0.033(4) 0.037(4) 0.046(4) 0.009(3) 0.012(3) 0.003(3)
C39 0.032(4) 0.044(4) 0.063(5) 0.006(4) 0.022(3) 0.010(3)
C40 0.031(4) 0.038(4) 0.047(4) -0.002(3) 0.016(3) 0.013(3)
C41 0.049(5) 0.052(5) 0.058(5) 0.011(4) 0.023(4) 0.004(4)
C42 0.027(3) 0.040(4) 0.044(4) 0.001(3) 0.016(3) 0.010(3)
C43 0.050(5) 0.053(5) 0.051(5) 0.008(4) 0.026(4) 0.014(4)
C44 0.038(4) 0.069(6) 0.055(5) 0.004(4) 0.017(4) 0.010(4)
C45 0.035(4) 0.068(6) 0.053(5) -0.009(4) 0.022(4) 0.009(4)
C46 0.024(4) 0.048(4) 0.088(6) 0.001(4) 0.023(4) 0.012(3)
C47 0.034(4) 0.041(4) 0.065(5) 0.006(4) 0.030(4) 0.011(3)
C48 0.110(10) 0.207(16) 0.126(11) 0.014(11) 0.060(9) 0.117(11)
C49 0.031(3) 0.025(3) 0.038(4) -0.013(3) 0.017(3) 0.001(3)
C50 0.033(4) 0.044(4) 0.060(5) -0.010(4) 0.013(3) 0.006(3)
C51 0.047(5) 0.037(4) 0.078(6) -0.008(4) 0.017(4) 0.002(4)
C52 0.043(4) 0.049(5) 0.047(5) -0.011(4) 0.017(4) 0.000(4)
C53 0.036(4) 0.058(5) 0.048(5) 0.011(4) 0.018(3) 0.013(4)
C54 0.030(4) 0.043(4) 0.041(4) 0.002(3) 0.009(3) 0.012(3)
C55 0.110(12) 0.180(16) 0.093(10) 0.002(10) 0.027(9) 0.013(11)
C56 0.038(4) 0.029(3) 0.043(4) 0.000(3) 0.012(3) 0.011(3)
C57 0.041(4) 0.056(5) 0.058(5) -0.004(4) 0.022(4) 0.016(4)
C58 0.044(5) 0.034(4) 0.071(6) -0.003(4) 0.020(4) 0.007(3)
C59 0.037(4) 0.033(4) 0.045(4) 0.004(3) 0.014(3) 0.008(3)
C60 0.038(4) 0.036(4) 0.044(4) 0.010(3) 0.012(3) 0.003(3)
C61 0.038(4) 0.033(4) 0.049(4) 0.002(3) 0.007(3) -0.003(3)
C62 0.035(4) 0.040(4) 0.050(4) 0.005(3) 0.021(3) 0.000(3)
C63 0.028(3) 0.027(3) 0.042(4) 0.005(3) 0.006(3) -0.003(3)
C64 0.030(3) 0.034(3) 0.044(4) 0.005(3) 0.014(3) 0.004(3)
C65 0.034(4) 0.049(4) 0.035(4) -0.012(3) 0.011(3) 0.005(3)
C66 0.045(5) 0.062(5) 0.056(5) -0.014(4) 0.027(4) 0.000(4)
C67 0.051(5) 0.052(5) 0.054(5) -0.008(4) 0.023(4) -0.006(4)
C68 0.041(4) 0.041(4) 0.046(4) -0.008(3) 0.016(3) -0.003(3)
C69 0.038(4) 0.044(4) 0.034(4) 0.000(3) 0.010(3) 0.003(3)
C70 0.033(4) 0.032(3) 0.048(4) 0.000(3) 0.013(3) 0.010(3)
C71 0.031(4) 0.052(5) 0.055(5) -0.006(4) 0.014(3) 0.000(3)
C72 0.023(3) 0.045(4) 0.057(5) -0.003(4) 0.010(3) 0.005(3)
C73 0.023(3) 0.040(4) 0.046(4) 0.001(3) 0.009(3) 0.006(3)
C74 0.031(4) 0.043(4) 0.047(4) 0.013(3) 0.015(3) 0.014(3)
C75 0.024(3) 0.042(4) 0.052(4) -0.001(3) 0.013(3) 0.004(3)
C76 0.035(4) 0.048(4) 0.049(5) -0.004(4) 0.012(3) 0.005(3)
C77 0.034(4) 0.065(5) 0.054(5) -0.011(4) 0.015(4) 0.011(4)
C78 0.046(5) 0.066(6) 0.076(6) 0.008(5) 0.037(5) 0.008(4)
C79 0.057(6) 0.096(8) 0.062(6) 0.019(6) 0.031(5) 0.020(5)
C80 0.037(4) 0.062(5) 0.055(5) 0.012(4) 0.017(4) 0.008(4)
C81 0.047(5) 0.040(4) 0.044(4) -0.007(3) 0.017(3) 0.000(3)
C82 0.047(5) 0.048(4) 0.039(4) -0.003(3) 0.010(3) -0.004(4)
C83 0.099(8) 0.052(5) 0.048(5) -0.026(4) 0.030(5) -0.007(5)
C84 0.085(8) 0.069(7) 0.051(6) -0.029(5) 0.021(5) -0.033(6)
C85 0.046(5) 0.092(7) 0.037(5) -0.003(5) 0.004(4) -0.018(5)
C86 0.042(5) 0.065(6) 0.051(5) -0.008(4) 0.016(4) -0.005(4)
C87 0.022(3) 0.037(4) 0.045(4) -0.001(3) 0.012(3) 0.004(3)
C88 0.040(4) 0.036(4) 0.047(4) 0.004(3) 0.013(3) 0.016(3)
C89 0.036(4) 0.051(5) 0.056(5) 0.003(4) 0.013(3) 0.027(4)
C90 0.031(4) 0.058(5) 0.040(4) -0.005(4) 0.011(3) 0.003(3)
C91 0.034(4) 0.043(4) 0.045(4) 0.003(3) 0.014(3) 0.005(3)
C92 0.034(4) 0.030(3) 0.048(4) -0.004(3) 0.009(3) 0.012(3)
C93 0.028(3) 0.032(3) 0.046(4) 0.001(3) 0.019(3) 0.012(3)
C94 0.026(3) 0.028(3) 0.042(4) 0.001(3) 0.008(3) 0.011(3)

loop_
_atom_type_symbol
_atom_type_description
_atom_type_scat_dispersion_real
_atom_type_scat_dispersion_imag
_atom_type_scat_source
C C 0.0033 0.0016 'International Tables Vol C Tables 4.2.6.8 and 6.1.1.4'
H H 0.0000 0.0000 'International Tables Vol C Tables 4.2.6.8 and 6.1.1.4'
Co Co 0.3494 0.9721 'International Tables Vol C Tables 4.2.6.8 and 6.1.1.4'
F F 0.0171 0.0103 'International Tables Vol C Tables 4.2.6.8 and 6.1.1.4'
N N 0.0061 0.0033 'International Tables Vol C Tables 4.2.6.8 and 6.1.1.4'
O O 0.0106 0.0060 'International Tables Vol C Tables 4.2.6.8 and 6.1.1.4'
Sn Sn -0.6537 1.4246 'International Tables Vol C Tables 4.2.6.8 and 6.1.1.4'

loop_
_geom_angle_atom_site_label_1
_geom_angle_atom_site_label_2
_geom_angle_atom_site_label_3
_geom_angle
N5 Sn1 N6 82.3(2)
N5 Sn1 N8 75.2(2)
N5 Sn1 C94 111.9(2)
N7 Sn1 N5 133.7(2)
N7 Sn1 N6 86.8(2)
N7 Sn1 N8 82.3(2)
N7 Sn1 C94 114.4(2)
N8 Sn1 N6 135.9(2)
C94 Sn1 N6 103.2(2)
C94 Sn1 N8 120.3(2)
N1 Co1 N2 89.9(2)
N1 Co1 N3 166.1(2)
N1 Co1 N4 89.9(2)
N1 Co1 C93 96.0(2)
N2 Co1 N4 179.0(2)
N2 Co1 C93 91.8(3)
N3 Co1 N2 90.2(2)
N3 Co1 N4 89.7(2)
N3 Co1 C93 97.9(2)
N4 Co1 C93 89.2(2)
C24 O1 C27 116.6(6)
C31 O2 C34 118.0(7)
C45 O3 C48 115.9(8)
C55 O4 C52 121.5(10)
C38 O5 C41 117.1(6)
C1 N1 Co1 127.5(4)
C4 N1 Co1 127.1(4)
C4 N1 C1 105.3(5)
C6 N2 Co1 126.6(5)
C6 N2 C9 105.0(5)
C9 N2 Co1 127.8(4)
C11 N3 Co1 127.1(4)
C14 N3 Co1 127.4(4)
C14 N3 C11 105.5(5)
C16 N4 Co1 126.4(4)
C19 N4 Co1 126.5(4)
C19 N4 C16 104.6(5)
C56 N5 Sn1 130.1(4)
C59 N5 Sn1 117.1(5)
C59 N5 C56 110.3(6)
C70 N6 Sn1 125.1(5)
C70 N6 C73 109.6(6)
C73 N6 Sn1 122.4(4)
C65 N7 Sn1 125.8(4)
C68 N7 Sn1 124.5(5)
C68 N7 C65 107.2(6)
C60 N8 Sn1 116.5(4)
C63 N8 Sn1 132.5(5)
C63 N8 C60 110.9(5)
N1 C1 C2 109.8(6)
C20 C1 N1 124.3(6)
C20 C1 C2 125.4(6)
C1 C2 H2 126.2
C3 C2 C1 107.5(6)
C3 C2 H2 126.2
C2 C3 H3 126.5
C2 C3 C4 107.0(6)
C4 C3 H3 126.5
N1 C4 C3 110.0(6)
C5 C4 N1 126.0(6)
C5 C4 C3 123.9(6)
C4 C5 C6 121.2(6)
C4 C5 C21 120.0(6)
C6 C5 C21 118.8(6)
N2 C6 C5 125.5(6)
N2 C6 C7 110.4(6)
C5 C6 C7 123.6(6)
C6 C7 H7 126.8
C8 C7 C6 106.4(6)
C8 C7 H7 126.8
C7 C8 H8 126.1
C7 C8 C9 107.9(6)
C9 C8 H8 126.1
N2 C9 C8 110.1(6)
N2 C9 C10 125.1(6)
C10 C9 C8 124.8(6)
C9 C10 C28 119.6(6)
C11 C10 C9 122.4(6)
C11 C10 C28 118.0(6)
N3 C11 C12 109.2(6)
C10 C11 N3 126.0(6)
C10 C11 C12 124.3(6)
C11 C12 H12 126.2
C13 C12 C11 107.7(6)
C13 C12 H12 126.2
C12 C13 H13 126.0
C12 C13 C14 107.9(6)
C14 C13 H13 126.0
N3 C14 C13 109.6(6)
C15 C14 N3 125.6(6)
C15 C14 C13 124.7(6)
C14 C15 C42 118.3(6)
C16 C15 C14 122.7(6)
C16 C15 C42 119.0(6)
N4 C16 C17 109.8(6)
C15 C16 N4 124.2(6)
C15 C16 C17 125.8(6)
C16 C17 H17 125.8
C18 C17 C16 108.4(6)
C18 C17 H17 125.8
C17 C18 H18 126.4
C17 C18 C19 107.2(6)
C19 C18 H18 126.4
N4 C19 C18 109.9(6)
C20 C19 N4 124.3(6)
C20 C19 C18 125.7(6)
C1 C20 C49 117.9(5)
C19 C20 C1 123.3(6)
C19 C20 C49 118.4(6)
C22 C21 C5 121.8(6)
C22 C21 C26 116.8(6)
C26 C21 C5 121.3(6)
C21 C22 H22 119.0
C21 C22 C23 122.0(7)
C23 C22 H22 119.0
C22 C23 H23 119.7
C24 C23 C22 120.6(7)
C24 C23 H23 119.7
O1 C24 C23 125.6(7)
O1 C24 C25 115.1(7)
C23 C24 C25 119.3(7)
C24 C25 H25 120.0
C24 C25 C26 119.9(7)
C26 C25 H25 120.0
C21 C26 H26 119.4
C25 C26 C21 121.3(7)
C25 C26 H26 119.4
O1 C27 H27A 109.5
O1 C27 H27B 109.5
O1 C27 H27C 109.5
H27A C27 H27B 109.5
H27A C27 H27C 109.5
H27B C27 H27C 109.5
C29 C28 C10 121.5(6)
C29 C28 C33 117.0(6)
C33 C28 C10 121.1(6)
C28 C29 H29 118.8
C28 C29 C30 122.3(7)
C30 C29 H29 118.8
C29 C30 H30 120.5
C31 C30 C29 118.9(7)
C31 C30 H30 120.5
O2 C31 C30 123.1(7)
C32 C31 O2 117.4(7)
C32 C31 C30 119.5(7)
C31 C32 H32 119.2
C31 C32 C33 121.6(7)
C33 C32 H32 119.2
C28 C33 H33 119.7
C32 C33 C28 120.6(7)
C32 C33 H33 119.7
O2 C34 H34A 109.5
O2 C34 H34B 109.5
O2 C34 H34C 109.5
H34A C34 H34B 109.5
H34A C34 H34C 109.5
H34B C34 H34C 109.5
C36 C35 C40 118.0(6)
C36 C35 C93 121.7(6)
C40 C35 C93 120.0(6)
C35 C36 H36 119.5
C37 C36 C35 121.1(6)
C37 C36 H36 119.5
C36 C37 H37 119.8
C38 C37 C36 120.4(7)
C38 C37 H37 119.8
O5 C38 C37 115.5(7)
O5 C38 C39 125.1(7)
C37 C38 C39 119.3(6)
C38 C39 H39 119.9
C40 C39 C38 120.2(7)
C40 C39 H39 119.9
C35 C40 H40 119.5
C39 C40 C35 120.9(6)
C39 C40 H40 119.5
O5 C41 H41A 109.5
O5 C41 H41B 109.5
O5 C41 H41C 109.5
H41A C41 H41B 109.5
H41A C41 H41C 109.5
H41B C41 H41C 109.5
C43 C42 C15 120.8(6)
C47 C42 C15 121.3(6)
C47 C42 C43 117.9(7)
C42 C43 H43 119.2
C44 C43 C42 121.5(8)
C44 C43 H43 119.2
C43 C44 H44 120.9
C45 C44 C43 118.2(8)
C45 C44 H44 120.9
C44 C45 O3 113.4(8)
C46 C45 O3 123.8(8)
C46 C45 C44 122.8(8)
C45 C46 H46 121.2
C45 C46 C47 117.7(7)
C47 C46 H46 121.2
C42 C47 C46 121.9(7)
C42 C47 H47 119.1
C46 C47 H47 119.1
O3 C48 H48A 109.5
O3 C48 H48B 109.5
O3 C48 H48C 109.5
H48A C48 H48B 109.5
H48A C48 H48C 109.5
H48B C48 H48C 109.5
C50 C49 C20 120.0(6)
C54 C49 C20 120.5(6)
C54 C49 C50 119.4(6)
C49 C50 H50 120.5
C51 C50 C49 119.1(7)
C51 C50 H50 120.5
C50 C51 H51 119.5
C52 C51 C50 121.1(8)
C52 C51 H51 119.5
O4 C52 C51 116.9(8)
C53 C52 O4 123.8(8)
C53 C52 C51 119.4(7)
C52 C53 H53 119.6
C52 C53 C54 120.8(7)
C54 C53 H53 119.6
C49 C54 C53 120.3(7)
C49 C54 H54 119.9
C53 C54 H54 119.9
O4 C55 H55A 109.5
O4 C55 H55B 109.5
O4 C55 H55C 109.5
H55A C55 H55B 109.5
H55A C55 H55C 109.5
H55B C55 H55C 109.5
N5 C56 C57 106.0(6)
C74 C56 N5 120.1(6)
C74 C56 C57 133.1(7)
C56 C57 H57 125.4
C58 C57 C56 109.3(7)
C58 C57 H57 125.4
C57 C58 H58 127.0
C57 C58 C59 106.0(7)
C59 C58 H58 127.0
N5 C59 C58 108.4(6)
N5 C59 C60 114.2(6)
C60 C59 C58 137.4(7)
N8 C60 C59 113.1(6)
N8 C60 C61 105.8(7)
C59 C60 C61 140.6(7)
C60 C61 H61 125.9
C62 C61 C60 108.2(7)
C62 C61 H61 125.9
C61 C62 H62 125.8
C61 C62 C63 108.4(6)
C63 C62 H62 125.8
N8 C63 C62 106.7(6)
N8 C63 C64 120.5(6)
C64 C63 C62 132.2(7)
C63 C64 C75 118.9(6)
C65 C64 C63 123.6(6)
C65 C64 C75 117.5(6)
N7 C65 C66 107.8(6)
C64 C65 N7 125.1(6)
C64 C65 C66 126.6(7)
C65 C66 H66 125.6
C67 C66 C65 108.8(7)
C67 C66 H66 125.6
C66 C67 H67 126.3
C66 C67 C68 107.4(7)
C68 C67 H67 126.3
N7 C68 C67 108.7(6)
N7 C68 C69 123.9(7)
C69 C68 C67 127.2(7)
C68 C69 C70 126.4(7)
C68 C69 C81 116.4(7)
C70 C69 C81 117.1(6)
N6 C70 C69 123.5(6)
N6 C70 C71 107.9(6)
C69 C70 C71 128.6(7)
C70 C71 H71 126.1
C72 C71 C70 107.8(6)
C72 C71 H71 126.1
C71 C72 H72 125.3
C71 C72 C73 109.4(7)
C73 C72 H72 125.3
N6 C73 C72 105.4(6)
N6 C73 C74 127.6(6)
C74 C73 C72 126.8(7)
C56 C74 C73 122.8(7)
C56 C74 C87 121.1(7)
C73 C74 C87 116.1(6)
C76 C75 C64 121.8(7)
C76 C75 C80 115.5(7)
C80 C75 C64 122.6(6)
F15 C76 C75 119.2(7)
F15 C76 C77 118.5(7)
C77 C76 C75 122.3(8)
F14 C77 C76 120.1(8)
C78 C77 F14 119.9(8)
C78 C77 C76 120.0(8)
F13 C78 C79 118.4(9)
C77 C78 F13 120.5(8)
C77 C78 C79 121.1(8)
F12 C79 C78 121.6(8)
F12 C79 C80 119.5(8)
C80 C79 C78 118.9(9)
F11 C80 C75 118.3(7)
F11 C80 C79 119.4(8)
C79 C80 C75 122.2(8)
C82 C81 C69 122.0(7)
C82 C81 C86 117.6(7)
C86 C81 C69 120.4(7)
F6 C82 C81 120.3(7)
F6 C82 C83 118.0(9)
C81 C82 C83 121.7(9)
F7 C83 C82 119.2(10)
F7 C83 C84 120.7(8)
C84 C83 C82 120.1(10)
F8 C84 C83 119.7(11)
F8 C84 C85 120.9(11)
C85 C84 C83 119.4(8)
F9 C85 C84 119.5(9)
F9 C85 C86 119.8(11)
C84 C85 C86 120.6(9)
F10 C86 C81 121.1(7)
F10 C86 C85 118.2(9)
C85 C86 C81 120.7(9)
C88 C87 C74 123.6(6)
C92 C87 C74 121.2(6)
C92 C87 C88 115.2(6)
F5 C88 C87 118.6(7)
F5 C88 C89 118.5(6)
C89 C88 C87 122.9(7)
F4 C89 C88 120.0(7)
F4 C89 C90 119.9(7)
C88 C89 C90 120.1(7)
F3 C90 C89 120.0(7)
F3 C90 C91 121.0(7)
C89 C90 C91 119.0(7)
F2 C91 C90 119.1(7)
F2 C91 C92 120.4(7)
C92 C91 C90 120.4(7)
F1 C92 C87 119.4(7)
F1 C92 C91 118.1(7)
C91 C92 C87 122.5(7)
C35 C93 Co1 116.2(5)
C94 C93 Co1 118.5(5)
C94 C93 C35 125.3(6)
Sn1 C94 H94 116.9
C93 C94 Sn1 126.1(5)
C93 C94 H94 116.9

loop_
_geom_bond_atom_site_label_1
_geom_bond_atom_site_label_2
_geom_bond_distance
Sn1 N5 2.058(6)
Sn1 N6 2.084(5)
Sn1 N7 2.054(6)
Sn1 N8 2.077(5)
Sn1 C94 2.070(6)
Co1 N1 1.947(5)
Co1 N2 1.955(6)
Co1 N3 1.954(5)
Co1 N4 1.959(6)
Co1 C93 1.966(7)
F1 C92 1.341(7)
F2 C91 1.341(8)
F3 C90 1.335(8)
F4 C89 1.334(8)
F5 C88 1.354(8)
F6 C82 1.345(9)
F7 C83 1.355(11)
F8 C84 1.340(9)
F9 C85 1.340(10)
F10 C86 1.322(10)
F11 C80 1.352(9)
F12 C79 1.351(10)
F13 C78 1.363(9)
F14 C77 1.357(9)
F15 C76 1.344(9)
O1 C24 1.366(8)
O1 C27 1.423(9)
O2 C31 1.377(8)
O2 C34 1.421(10)
O3 C45 1.384(9)
O3 C48 1.419(13)
O4 C52 1.376(9)
O4 C55 1.348(14)
O5 C38 1.376(8)
O5 C41 1.440(9)
N1 C1 1.391(8)
N1 C4 1.390(8)
N2 C6 1.378(8)
N2 C9 1.378(8)
N3 C11 1.397(8)
N3 C14 1.388(8)
N4 C16 1.400(8)
N4 C19 1.385(8)
N5 C56 1.394(9)
N5 C59 1.367(8)
N6 C70 1.364(8)
N6 C73 1.405(8)
N7 C65 1.414(9)
N7 C68 1.396(8)
N8 C60 1.395(9)
N8 C63 1.366(9)
C1 C2 1.446(9)
C1 C20 1.383(9)
C2 H2 0.9300
C2 C3 1.351(9)
C3 H3 0.9300
C3 C4 1.450(9)
C4 C5 1.384(9)
C5 C6 1.394(9)
C5 C21 1.488(8)
C6 C7 1.437(9)
C7 H7 0.9300
C7 C8 1.342(9)
C8 H8 0.9300
C8 C9 1.426(9)
C9 C10 1.398(9)
C10 C11 1.368(9)
C10 C28 1.487(9)
C11 C12 1.438(9)
C12 H12 0.9300
C12 C13 1.339(10)
C13 H13 0.9300
C13 C14 1.433(8)
C14 C15 1.387(9)
C15 C16 1.374(9)
C15 C42 1.479(9)
C16 C17 1.411(9)
C17 H17 0.9300
C17 C18 1.333(9)
C18 H18 0.9300
C18 C19 1.433(9)
C19 C20 1.374(9)
C20 C49 1.517(8)
C21 C22 1.372(10)
C21 C26 1.401(9)
C22 H22 0.9300
C22 C23 1.379(9)
C23 H23 0.9300
C23 C24 1.366(10)
C24 C25 1.377(10)
C25 H25 0.9300
C25 C26 1.387(9)
C26 H26 0.9300
C27 H27A 0.9600
C27 H27B 0.9600
C27 H27C 0.9600
C28 C29 1.370(10)
C28 C33 1.398(9)
C29 H29 0.9300
C29 C30 1.389(10)
C30 H30 0.9300
C30 C31 1.380(10)
C31 C32 1.351(10)
C32 H32 0.9300
C32 C33 1.370(9)
C33 H33 0.9300
C34 H34A 0.9600
C34 H34B 0.9600
C34 H34C 0.9600
C35 C36 1.387(9)
C35 C40 1.411(9)
C35 C93 1.474(8)
C36 H36 0.9300
C36 C37 1.385(9)
C37 H37 0.9300
C37 C38 1.382(10)
C38 C39 1.396(10)
C39 H39 0.9300
C39 C40 1.374(9)
C40 H40 0.9300
C41 H41A 0.9600
C41 H41B 0.9600
C41 H41C 0.9600
C42 C43 1.404(10)
C42 C47 1.383(9)
C43 H43 0.9300
C43 C44 1.384(11)
C44 H44 0.9300
C44 C45 1.383(11)
C45 C46 1.374(11)
C46 H46 0.9300
C46 C47 1.403(10)
C47 H47 0.9300
C48 H48A 0.9600
C48 H48B 0.9600
C48 H48C 0.9600
C49 C50 1.400(9)
C49 C54 1.382(9)
C50 H50 0.9300
C50 C51 1.390(10)
C51 H51 0.9300
C51 C52 1.378(11)
C52 C53 1.370(11)
C53 H53 0.9300
C53 C54 1.384(9)
C54 H54 0.9300
C55 H55A 0.9600
C55 H55B 0.9600
C55 H55C 0.9600
C56 C57 1.416(10)
C56 C74 1.394(9)
C57 H57 0.9300
C57 C58 1.405(10)
C58 H58 0.9300
C58 C59 1.425(10)
C59 C60 1.415(10)
C60 C61 1.423(9)
C61 H61 0.9300
C61 C62 1.382(10)
C62 H62 0.9300
C62 C63 1.420(9)
C63 C64 1.410(9)
C64 C65 1.406(9)
C64 C75 1.488(9)
C65 C66 1.422(10)
C66 H66 0.9300
C66 C67 1.375(10)
C67 H67 0.9300
C67 C68 1.432(10)
C68 C69 1.401(10)
C69 C70 1.410(10)
C69 C81 1.516(9)
C70 C71 1.429(10)
C71 H71 0.9300
C71 C72 1.349(10)
C72 H72 0.9300
C72 C73 1.436(9)
C73 C74 1.419(10)
C74 C87 1.481(9)
C75 C76 1.382(10)
C75 C80 1.403(11)
C76 C77 1.358(10)
C77 C78 1.342(12)
C78 C79 1.364(12)
C79 C80 1.360(11)
C81 C82 1.367(11)
C81 C86 1.400(11)
C82 C83 1.380(10)
C83 C84 1.372(15)
C84 C85 1.368(15)
C85 C86 1.373(11)
C87 C88 1.403(9)
C87 C92 1.385(10)
C88 C89 1.365(10)
C89 C90 1.371(11)
C90 C91 1.377(10)
C91 C92 1.373(10)
C93 C94 1.331(9)
C94 H94 0.9300

loop_
_geom_torsion_atom_site_label_1
_geom_torsion_atom_site_label_2
_geom_torsion_atom_site_label_3
_geom_torsion_atom_site_label_4
_geom_torsion
Sn1 N5 C56 C57 162.0(5)
Sn1 N5 C56 C74 -27.1(9)
Sn1 N5 C59 C58 -163.7(5)
Sn1 N5 C59 C60 17.7(8)
Sn1 N6 C70 C69 -20.5(10)
Sn1 N6 C70 C71 159.4(5)
Sn1 N6 C73 C72 -160.8(5)
Sn1 N6 C73 C74 24.8(10)
Sn1 N7 C65 C64 -25.1(10)
Sn1 N7 C65 C66 162.6(5)
Sn1 N7 C68 C67 -163.9(5)
Sn1 N7 C68 C69 20.3(11)
Sn1 N8 C60 C59 -11.2(8)
Sn1 N8 C60 C61 175.2(4)
Sn1 N8 C63 C62 -174.3(5)
Sn1 N8 C63 C64 13.6(10)
Co1 N1 C1 C2 173.0(4)
Co1 N1 C1 C20 -15.3(9)
Co1 N1 C4 C3 -174.2(4)
Co1 N1 C4 C5 10.2(9)
Co1 N2 C6 C5 20.8(10)
Co1 N2 C6 C7 -167.0(5)
Co1 N2 C9 C8 167.8(5)
Co1 N2 C9 C10 -13.7(10)
Co1 N3 C11 C10 -10.5(10)
Co1 N3 C11 C12 177.4(5)
Co1 N3 C14 C13 -176.8(4)
Co1 N3 C14 C15 7.2(9)
Co1 N4 C16 C15 24.5(9)
Co1 N4 C16 C17 -160.8(5)
Co1 N4 C19 C18 160.5(4)
Co1 N4 C19 C20 -23.5(9)
Co1 C93 C94 Sn1 178.8(3)
F2 C91 C92 F1 3.1(10)
F2 C91 C92 C87 -177.3(6)
F3 C90 C91 F2 -3.6(11)
F3 C90 C91 C92 179.5(6)
F4 C89 C90 F3 -1.5(11)
F4 C89 C90 C91 177.6(7)
F5 C88 C89 F4 0.8(11)
F5 C88 C89 C90 178.3(7)
F6 C82 C83 F7 0.9(13)
F6 C82 C83 C84 179.2(9)
F7 C83 C84 F8 -1.3(16)
F7 C83 C84 C85 179.8(9)
F8 C84 C85 F9 -1.0(15)
F8 C84 C85 C86 -178.7(8)
F9 C85 C86 F10 0.1(13)
F9 C85 C86 C81 -179.8(8)
F12 C79 C80 F11 -2.7(15)
F12 C79 C80 C75 179.9(8)
F13 C78 C79 F12 -1.3(15)
F13 C78 C79 C80 178.3(9)
F14 C77 C78 F13 -0.2(13)
F14 C77 C78 C79 178.7(9)
F15 C76 C77 F14 0.9(12)
F15 C76 C77 C78 178.8(8)
O1 C24 C25 C26 -179.4(6)
O2 C31 C32 C33 178.9(8)
O3 C45 C46 C47 178.6(7)
O4 C52 C53 C54 179.5(7)
O5 C38 C39 C40 -177.0(7)
N1 C1 C2 C3 5.6(8)
N1 C1 C20 C19 10.1(10)
N1 C1 C20 C49 -162.9(6)
N1 C4 C5 C6 -13.2(10)
N1 C4 C5 C21 168.6(6)
N2 C6 C7 C8 -3.7(8)
N2 C9 C10 C11 8.5(11)
N2 C9 C10 C28 -171.4(6)
N3 C11 C12 C13 0.3(8)
N3 C14 C15 C16 -7.7(11)
N3 C14 C15 C42 172.5(6)
N4 C16 C17 C18 -1.2(8)
N4 C19 C20 C1 9.8(10)
N4 C19 C20 C49 -177.2(6)
N5 C56 C57 C58 -1.3(9)
N5 C56 C74 C73 -3.5(10)
N5 C56 C74 C87 176.3(6)
N5 C59 C60 N8 -4.0(9)
N5 C59 C60 C61 166.2(9)
N6 C70 C71 C72 1.7(9)
N6 C73 C74 C56 3.2(11)
N6 C73 C74 C87 -176.6(6)
N7 C65 C66 C67 1.3(10)
N7 C68 C69 C70 3.6(13)
N7 C68 C69 C81 179.9(7)
N8 C60 C61 C62 0.8(8)
N8 C63 C64 C65 10.1(11)
N8 C63 C64 C75 -171.4(6)
C1 N1 C4 C3 5.6(7)
C1 N1 C4 C5 -170.0(6)
C1 C2 C3 C4 -2.0(7)
C1 C20 C49 C50 -122.9(7)
C1 C20 C49 C54 61.8(9)
C2 C1 C20 C19 -179.4(6)
C2 C1 C20 C49 7.5(10)
C2 C3 C4 N1 -2.2(8)
C2 C3 C4 C5 173.4(6)
C3 C4 C5 C6 171.9(6)
C3 C4 C5 C21 -6.3(10)
C4 N1 C1 C2 -6.8(7)
C4 N1 C1 C20 164.9(6)
C4 C5 C6 N2 -2.9(10)
C4 C5 C6 C7 -174.1(6)
C4 C5 C21 C22 74.6(9)
C4 C5 C21 C26 -108.7(7)
C5 C6 C7 C8 168.6(7)
C5 C21 C22 C23 178.5(7)
C5 C21 C26 C25 -179.0(6)
C6 N2 C9 C8 -3.5(7)
C6 N2 C9 C10 175.1(6)
C6 C5 C21 C22 -103.7(8)
C6 C5 C21 C26 73.0(9)
C6 C7 C8 C9 1.4(8)
C7 C8 C9 N2 1.3(8)
C7 C8 C9 C10 -177.3(7)
C8 C9 C10 C11 -173.1(7)
C8 C9 C10 C28 6.9(11)
C9 N2 C6 C5 -167.8(6)
C9 N2 C6 C7 4.4(7)
C9 C10 C11 N3 3.9(11)
C9 C10 C11 C12 174.8(7)
C9 C10 C28 C29 96.4(9)
C9 C10 C28 C33 -90.6(9)
C10 C11 C12 C13 -172.0(7)
C10 C28 C29 C30 172.7(8)
C10 C28 C33 C32 -172.9(7)
C11 N3 C14 C13 2.1(7)
C11 N3 C14 C15 -173.9(6)
C11 C10 C28 C29 -83.5(9)
C11 C10 C28 C33 89.5(9)
C11 C12 C13 C14 1.0(8)
C12 C13 C14 N3 -2.0(8)
C12 C13 C14 C15 174.1(7)
C13 C14 C15 C16 176.9(6)
C13 C14 C15 C42 -2.8(10)
C14 N3 C11 C10 170.6(7)
C14 N3 C11 C12 -1.5(7)
C14 C15 C16 N4 -8.6(10)
C14 C15 C16 C17 177.6(7)
C14 C15 C42 C43 -104.7(8)
C14 C15 C42 C47 75.5(9)
C15 C16 C17 C18 173.4(7)
C15 C42 C43 C44 -178.9(7)
C15 C42 C47 C46 179.5(7)
C16 N4 C19 C18 -2.7(7)
C16 N4 C19 C20 173.3(6)
C16 C15 C42 C43 75.5(9)
C16 C15 C42 C47 -104.2(8)
C16 C17 C18 C19 -0.5(8)
C17 C18 C19 N4 2.1(8)
C17 C18 C19 C20 -173.8(7)
C18 C19 C20 C1 -174.8(6)
C18 C19 C20 C49 -1.8(10)
C19 N4 C16 C15 -172.3(6)
C19 N4 C16 C17 2.4(7)
C19 C20 C49 C50 63.7(9)
C19 C20 C49 C54 -111.6(7)
C20 C1 C2 C3 -166.0(6)
C20 C49 C50 C51 -178.3(7)
C20 C49 C54 C53 177.2(6)
C21 C5 C6 N2 175.4(6)
C21 C5 C6 C7 4.2(10)
C21 C22 C23 C24 -1.4(12)
C22 C21 C26 C25 -2.1(10)
C22 C23 C24 O1 178.7(7)
C22 C23 C24 C25 1.5(11)
C23 C24 C25 C26 -1.9(11)
C24 C25 C26 C21 2.3(11)
C26 C21 C22 C23 1.6(11)
C27 O1 C24 C23 16.3(10)
C27 O1 C24 C25 -166.4(6)
C28 C10 C11 N3 -176.2(6)
C28 C10 C11 C12 -5.2(10)
C28 C29 C30 C31 -0.3(13)
C29 C28 C33 C32 0.4(12)
C29 C30 C31 O2 -179.2(8)
C29 C30 C31 C32 1.6(13)
C30 C31 C32 C33 -1.8(13)
C31 C32 C33 C28 0.9(13)
C33 C28 C29 C30 -0.6(12)
C34 O2 C31 C30 2.9(13)
C34 O2 C31 C32 -177.8(9)
C35 C36 C37 C38 -0.9(11)
C35 C93 C94 Sn1 -1.3(10)
C36 C35 C40 C39 -1.4(10)
C36 C35 C93 Co1 -91.5(7)
C36 C35 C93 C94 88.6(9)
C36 C37 C38 O5 177.2(6)
C36 C37 C38 C39 0.6(11)
C37 C38 C39 C40 -0.8(11)
C38 C39 C40 C35 1.2(11)
C40 C35 C36 C37 1.2(10)
C40 C35 C93 Co1 94.3(7)
C40 C35 C93 C94 -85.6(9)
C41 O5 C38 C37 -163.8(7)
C41 O5 C38 C39 12.6(11)
C42 C15 C16 N4 171.1(6)
C42 C15 C16 C17 -2.7(10)
C42 C43 C44 C45 -1.7(12)
C43 C42 C47 C46 -0.3(11)
C43 C44 C45 O3 -178.0(7)
C43 C44 C45 C46 2.0(13)
C44 C45 C46 C47 -1.4(12)
C45 C46 C47 C42 0.6(12)
C47 C42 C43 C44 0.9(11)
C48 O3 C45 C44 178.0(9)
C48 O3 C45 C46 -2.1(13)
C49 C50 C51 C52 2.1(13)
C50 C49 C54 C53 1.9(11)
C50 C51 C52 O4 179.5(8)
C50 C51 C52 C53 -0.1(13)
C51 C52 C53 C54 -1.0(12)
C52 C53 C54 C49 0.1(11)
C54 C49 C50 C51 -3.0(11)
C55 O4 C52 C51 174.7(10)
C55 O4 C52 C53 -5.7(14)
C56 N5 C59 C58 0.4(8)
C56 N5 C59 C60 -178.1(6)
C56 C57 C58 C59 1.6(9)
C56 C74 C87 C88 63.3(10)
C56 C74 C87 C92 -118.0(8)
C57 C56 C74 C73 164.5(8)
C57 C56 C74 C87 -15.7(12)
C57 C58 C59 N5 -1.2(9)
C57 C58 C59 C60 176.8(8)
C58 C59 C60 N8 178.1(8)
C58 C59 C60 C61 -11.8(17)
C59 N5 C56 C57 0.5(8)
C59 N5 C56 C74 171.4(6)
C59 C60 C61 C62 -169.8(9)
C60 N8 C63 C62 2.2(8)
C60 N8 C63 C64 -169.8(6)
C60 C61 C62 C63 0.5(8)
C61 C62 C63 N8 -1.7(8)
C61 C62 C63 C64 169.1(7)
C62 C63 C64 C65 -159.6(8)
C62 C63 C64 C75 18.9(12)
C63 N8 C60 C59 171.6(6)
C63 N8 C60 C61 -1.9(8)
C63 C64 C65 N7 -3.8(12)
C63 C64 C65 C66 167.1(8)
C63 C64 C75 C76 77.0(9)
C63 C64 C75 C80 -107.3(9)
C64 C65 C66 C67 -170.9(8)
C64 C75 C76 F15 -3.2(11)
C64 C75 C76 C77 176.5(7)
C64 C75 C80 F11 6.4(12)
C64 C75 C80 C79 -176.1(8)
C65 N7 C68 C67 -0.8(9)
C65 N7 C68 C69 -176.6(7)
C65 C64 C75 C76 -104.3(8)
C65 C64 C75 C80 71.3(10)
C65 C66 C67 C68 -1.8(10)
C66 C67 C68 N7 1.6(10)
C66 C67 C68 C69 177.2(8)
C67 C68 C69 C70 -171.4(8)
C67 C68 C69 C81 4.9(12)
C68 N7 C65 C64 172.0(7)
C68 N7 C65 C66 -0.3(8)
C68 C69 C70 N6 -3.4(12)
C68 C69 C70 C71 176.7(8)
C68 C69 C81 C82 64.0(10)
C68 C69 C81 C86 -114.0(9)
C69 C70 C71 C72 -178.4(8)
C69 C81 C82 F6 0.9(12)
C69 C81 C82 C83 -178.5(8)
C69 C81 C86 F10 0.3(12)
C69 C81 C86 C85 -179.8(8)
C70 N6 C73 C72 0.7(8)
C70 N6 C73 C74 -173.7(7)
C70 C69 C81 C82 -119.4(9)
C70 C69 C81 C86 62.6(10)
C70 C71 C72 C73 -1.2(9)
C71 C72 C73 N6 0.3(9)
C71 C72 C73 C74 174.8(7)
C72 C73 C74 C56 -170.0(7)
C72 C73 C74 C87 10.1(11)
C73 N6 C70 C69 178.6(7)
C73 N6 C70 C71 -1.5(8)
C73 C74 C87 C88 -116.8(8)
C73 C74 C87 C92 61.9(9)
C74 C56 C57 C58 -170.5(8)
C74 C87 C88 F5 0.5(10)
C74 C87 C88 C89 179.5(7)
C74 C87 C92 F1 0.6(10)
C74 C87 C92 C91 -179.0(7)
C75 C64 C65 N7 177.6(7)
C75 C64 C65 C66 -11.4(12)
C75 C76 C77 F14 -178.7(7)
C75 C76 C77 C78 -0.9(13)
C76 C75 C80 F11 -177.7(7)
C76 C75 C80 C79 -0.2(13)
C76 C77 C78 F13 -178.0(8)
C76 C77 C78 C79 0.9(15)
C77 C78 C79 F12 179.8(9)
C77 C78 C79 C80 -0.6(16)
C78 C79 C80 F11 177.7(9)
C78 C79 C80 C75 0.2(15)
C80 C75 C76 F15 -179.1(7)
C80 C75 C76 C77 0.5(12)
C81 C69 C70 N6 -179.7(6)
C81 C69 C70 C71 0.4(12)
C81 C82 C83 F7 -179.7(8)
C81 C82 C83 C84 -1.3(15)
C82 C81 C86 F10 -177.8(8)
C82 C81 C86 C85 2.1(13)
C82 C83 C84 F8 -179.6(8)
C82 C83 C84 C85 1.4(16)
C83 C84 C85 F9 178.0(9)
C83 C84 C85 C86 0.3(16)
C84 C85 C86 F10 177.9(9)
C84 C85 C86 C81 -2.1(14)
C86 C81 C82 F6 179.0(7)
C86 C81 C82 C83 -0.4(13)
C87 C88 C89 F4 -178.2(6)
C87 C88 C89 C90 -0.7(12)
C88 C87 C92 F1 179.4(6)
C88 C87 C92 C91 -0.2(10)
C88 C89 C90 F3 -179.0(7)
C88 C89 C90 C91 0.1(11)
C89 C90 C91 F2 177.4(7)
C89 C90 C91 C92 0.4(11)
C90 C91 C92 F1 -180.0(6)
C90 C91 C92 C87 -0.3(11)
C92 C87 C88 F5 -178.2(6)
C92 C87 C88 C89 0.8(11)
C93 C35 C36 C37 -173.1(7)
C93 C35 C40 C39 173.0(6)
